data_7043173
loop_
_publ_author_name
'Wang, Xiaoxiao'
'Wang, Jiaojiao'
'Geng, Zongke'
'Qian, Zhao'
'Han, Zhangang'

_publ_section_title
;
 Phosphomolybdate assembly as low-cost catalyst for reduction of toxic
 Cr(VI) in aqueous solution
;
_journal_name_full 'Dalton Trans.'
_journal_paper_doi 10.1039/C7DT01448A
_journal_year 2017
_chemical_formula_sum 'C78 H150 Mo24 N12 O135 P16 Zn2'
_chemical_formula_weight 6344.91
_chemical_name_systematic
;
 ?
;
_space_group_crystal_system monoclinic
_space_group_IT_number 14
_space_group_name_Hall '-P 2ybc'
_space_group_name_H-M_alt 'P 1 21/c 1'
_symmetry_space_group_name_Hall '-P 2ybc'
_symmetry_space_group_name_H-M 'P 1 21/c 1'
_atom_sites_solution_hydrogens mixed
_audit_creation_method SHELXL-2014
_audit_update_record
;
2017-05-27 deposited with the CCDC.
2017-05-31 downloaded from the CCDC.
;
_cell_angle_alpha 90
_cell_angle_beta 90.6900(10)
_cell_angle_gamma 90
_cell_formula_units_Z 2
_cell_length_a 22.8310(13)
_cell_length_b 15.6279(9)
_cell_length_c 24.0618(14)
_cell_measurement_reflns_used 8920
_cell_measurement_temperature 296(2)
_cell_measurement_theta_max 28.22
_cell_measurement_theta_min 2.21
_cell_volume 8584.6(9)
_computing_cell_refinement 'Bruker SMART'
_computing_data_collection 'Bruker SMART'
_computing_data_reduction 'Bruker SAINT'
_computing_molecular_graphics 'Bruker SHELXTL'
_computing_publication_material 'Bruker SHELXTL'
_computing_structure_refinement 'SHELXL-2014 (Sheldrick, 2014)'
_computing_structure_solution 'Bruker SHELXTL'
_diffrn_ambient_temperature 296(2)
_diffrn_measured_fraction_theta_full 0.970
_diffrn_measured_fraction_theta_max 0.997
_diffrn_measurement_device_type 'CCD area detector'
_diffrn_measurement_method 'phi and omega scans'
_diffrn_radiation_type MoK\a
_diffrn_radiation_wavelength 0.71073
_diffrn_reflns_av_R_equivalents 0.0425
_diffrn_reflns_av_unetI/netI 0.0511
_diffrn_reflns_Laue_measured_fraction_full 0.970
_diffrn_reflns_Laue_measured_fraction_max 0.997
_diffrn_reflns_limit_h_max 27
_diffrn_reflns_limit_h_min -18
_diffrn_reflns_limit_k_max 17
_diffrn_reflns_limit_k_min -18
_diffrn_reflns_limit_l_max 28
_diffrn_reflns_limit_l_min -28
_diffrn_reflns_number 41219
_diffrn_reflns_point_group_measured_fraction_full 0.970
_diffrn_reflns_point_group_measured_fraction_max 0.997
_diffrn_reflns_theta_full 25.242
_diffrn_reflns_theta_max 25.010
_diffrn_reflns_theta_min 1.693
_exptl_absorpt_coefficient_mu 2.234
_exptl_absorpt_correction_T_max 0.748
_exptl_absorpt_correction_T_min 0.676
_exptl_absorpt_correction_type multi-scan
_exptl_absorpt_process_details sadabs
_exptl_crystal_colour brown
_exptl_crystal_density_diffrn 2.455
_exptl_crystal_description block
_exptl_crystal_F_000 6180
_exptl_crystal_size_max 0.19
_exptl_crystal_size_mid 0.15
_exptl_crystal_size_min 0.13
_refine_diff_density_max 2.204
_refine_diff_density_min -1.224
_refine_diff_density_rms 0.149
_refine_ls_extinction_method none
_refine_ls_goodness_of_fit_ref 1.026
_refine_ls_hydrogen_treatment mixed
_refine_ls_matrix_type full
_refine_ls_number_parameters 1218
_refine_ls_number_reflns 15091
_refine_ls_number_restraints 6
_refine_ls_restrained_S_all 1.027
_refine_ls_R_factor_all 0.0572
_refine_ls_R_factor_gt 0.0392
_refine_ls_shift/su_max 0.003
_refine_ls_shift/su_mean 0.000
_refine_ls_structure_factor_coef Fsqd
_refine_ls_weighting_details 'w=1/[\s^2^(Fo^2^)+(0.0367P)^2^+44.4124P] where P=(Fo^2^+2Fc^2^)/3'
_refine_ls_weighting_scheme calc
_refine_ls_wR_factor_gt 0.0901
_refine_ls_wR_factor_ref 0.1008
_reflns_Friedel_coverage 0.000
_reflns_number_gt 11618
_reflns_number_total 15091
_reflns_threshold_expression 'I > 2\s(I)'
_cod_data_source_file c7dt01448a2.cif
_cod_data_source_block compound-2
_cod_database_code 7043173
_shelx_space_group_comment
;
The symmetry employed for this shelxl refinement is uniquely defined
by the following loop, which should always be used as a source of
symmetry information in preference to the above space-group names.
They are only intended as comments.
;
_shelxl_version_number 2014-3

loop_
_space_group_symop_operation_xyz
'x, y, z'
'-x, y+1/2, -z+1/2'
'-x, -y, -z'
'x, -y-1/2, z-1/2'

loop_
_atom_site_label
_atom_site_type_symbol
_atom_site_fract_x
_atom_site_fract_y
_atom_site_fract_z
_atom_site_U_iso_or_equiv
_atom_site_adp_type
_atom_site_occupancy
_atom_site_site_symmetry_order
_atom_site_calc_flag
_atom_site_refinement_flags_posn
_atom_site_refinement_flags_adp
_atom_site_refinement_flags_occupancy
Mo1 Mo 0.36872(2) 0.58693(4) 0.42218(2) 0.02066(13) Uani 1 1 d . . .
Mo2 Mo 0.56738(2) 0.72568(4) 0.51964(2) 0.02096(13) Uani 1 1 d . . .
Mo3 Mo 1.11961(3) 0.48763(4) 0.89052(2) 0.02251(14) Uani 1 1 d . . .
Mo4 Mo 0.39198(2) 0.43444(4) 0.38701(2) 0.02031(13) Uani 1 1 d . . .
Mo5 Mo 0.58871(2) 0.48556(4) 0.36729(2) 0.02184(14) Uani 1 1 d . . .
Mo6 Mo 0.88760(2) 0.58775(4) 0.89614(2) 0.02063(13) Uani 1 1 d . . .
Mo7 Mo 0.92191(2) 0.43694(4) 0.86677(2) 0.02197(14) Uani 1 1 d . . .
Mo8 Mo 1.13801(2) 0.36991(4) 0.96402(2) 0.02052(13) Uani 1 1 d . . .
Mo9 Mo 0.94715(2) 0.27624(4) 0.96537(3) 0.02209(14) Uani 1 1 d . . .
Mo10 Mo 0.61895(2) 0.36465(4) 0.43600(2) 0.02157(14) Uani 1 1 d . . .
Mo11 Mo 0.92796(2) 0.30992(4) 1.06945(3) 0.02210(14) Uani 1 1 d . . .
Mo12 Mo 0.55770(2) 0.69192(4) 0.41511(2) 0.02136(14) Uani 1 1 d . . .
Zn1 Zn 1.0000 0.5000 1.0000 0.0209(2) Uani 1 2 d S . P
Zn2 Zn 0.5000 0.5000 0.5000 0.0223(2) Uani 1 2 d S . P
P1 P 0.66092(7) 0.56626(11) 0.48062(7) 0.0190(4) Uani 1 1 d . . .
P2 P 0.67293(8) 0.75455(12) 0.61328(8) 0.0254(4) Uani 1 1 d . . .
P3 P 0.64588(8) 0.65954(13) 0.30860(8) 0.0285(4) Uani 1 1 d . . .
P4 P 0.83952(7) 0.43045(11) 0.98319(7) 0.0200(4) Uani 1 1 d . . .
P5 P 0.87217(10) 0.24006(13) 0.84889(10) 0.0427(6) Uani 1 1 d . . .
P6 P 0.26728(8) 0.69762(12) 0.48661(8) 0.0277(4) Uani 1 1 d . . .
P7 P 0.81867(8) 0.33479(12) 1.15869(8) 0.0291(4) Uani 1 1 d . . .
P8 P 0.76648(8) 0.69198(12) 0.93673(8) 0.0243(4) Uani 1 1 d . . .
O1 O 0.55222(18) 0.4442(3) 0.43640(18) 0.0235(10) Uani 1 1 d . . .
O2 O 1.06921(18) 0.4439(3) 0.94975(18) 0.0203(10) Uani 1 1 d . . .
O3 O 0.95363(18) 0.5164(3) 0.92302(18) 0.0213(10) Uani 1 1 d . . .
O4 O 0.43763(18) 0.5131(3) 0.43452(18) 0.0196(10) Uani 1 1 d . . .
O5 O 1.14062(18) 0.5897(3) 0.95717(18) 0.0216(10) Uani 1 1 d . . .
O6 O 0.98075(19) 0.3457(3) 0.90027(19) 0.0234(10) Uani 1 1 d . . .
H6D H 1.0112 0.3765 0.9167 0.08(3) Uiso 1 1 d R . .
O7 O 0.31917(18) 0.4959(3) 0.39319(19) 0.0239(10) Uani 1 1 d . . .
O8 O 0.61403(19) 0.7600(3) 0.45671(19) 0.0242(10) Uani 1 1 d . . .
O9 O 0.52440(18) 0.6339(3) 0.48020(18) 0.0208(10) Uani 1 1 d . . .
O10 O 0.52876(18) 0.5866(3) 0.36967(18) 0.0248(11) Uani 1 1 d . . .
H10B H 0.5042 0.5742 0.3790 0.037 Uiso 1 1 d R U .
O11 O 0.34431(18) 0.5289(3) 0.50652(18) 0.0208(10) Uani 1 1 d . . .
O12 O 1.1221(2) 0.2830(3) 0.9267(2) 0.0293(11) Uani 1 1 d . . .
O13 O 0.97467(18) 0.3702(3) 1.01335(18) 0.0210(10) Uani 1 1 d . . .
O14 O 0.59497(18) 0.3336(3) 0.51680(18) 0.0233(10) Uani 1 1 d . . .
H14B H 0.5681 0.3302 0.5208 0.035 Uiso 1 1 d R U .
O15 O 0.87839(18) 0.3806(3) 0.94323(19) 0.0227(10) Uani 1 1 d . . .
O16 O 1.15473(18) 0.4736(3) 1.02784(18) 0.0221(10) Uani 1 1 d . . .
O17 O 0.63396(18) 0.6180(3) 0.52796(18) 0.0206(10) Uani 1 1 d . . .
O18 O 1.0962(2) 0.3315(3) 1.03640(18) 0.0217(10) Uani 1 1 d . . .
H18B H 1.0640 0.3223 1.0371 0.02(2) Uiso 1 1 d R . .
O19 O 1.19055(19) 0.4359(3) 0.9185(2) 0.0272(11) Uani 1 1 d . . .
O20 O 1.0582(2) 0.5848(3) 0.87995(18) 0.0247(10) Uani 1 1 d . . .
H20C H 1.0315 0.5671 0.8839 0.004(19) Uiso 1 1 d R . .
O21 O 1.21282(19) 0.3185(3) 1.00271(19) 0.0284(11) Uani 1 1 d . . .
O22 O 0.62714(18) 0.5865(3) 0.42675(18) 0.0217(10) Uani 1 1 d . . .
O23 O 0.84904(19) 0.4968(3) 0.85563(19) 0.0272(11) Uani 1 1 d . . .
O24 O 0.3423(2) 0.3321(3) 0.36262(19) 0.0282(11) Uani 1 1 d . . .
O25 O 0.8790(2) 0.3323(3) 0.8336(2) 0.0340(12) Uani 1 1 d . . .
O26 O 0.88681(19) 0.2383(3) 1.0158(2) 0.0265(11) Uani 1 1 d . . .
O27 O 0.5162(2) 0.8010(3) 0.5249(2) 0.0305(11) Uani 1 1 d . . .
O28 O 0.6330(2) 0.5643(3) 0.31225(19) 0.0291(11) Uani 1 1 d . . .
O29 O 0.3878(2) 0.6449(3) 0.3668(2) 0.0315(12) Uani 1 1 d . . .
O30 O 0.6296(2) 0.7848(3) 0.5692(2) 0.0278(11) Uani 1 1 d . . .
O31 O 0.66235(19) 0.4265(3) 0.37997(19) 0.0271(11) Uani 1 1 d . . .
O32 O 0.5039(2) 0.7593(3) 0.3971(2) 0.0298(11) Uani 1 1 d . . .
O33 O 0.9190(2) 0.6488(3) 0.8481(2) 0.0322(12) Uani 1 1 d . . .
O34 O 0.9625(2) 0.4585(3) 0.8108(2) 0.0328(12) Uani 1 1 d . . .
O35 O 1.0997(2) 0.4278(3) 0.8359(2) 0.0326(12) Uani 1 1 d . . .
O36 O 0.77523(19) 0.4069(3) 0.97406(19) 0.0276(11) Uani 1 1 d . . .
H36A H 0.7708 0.3555 0.9797 0.041 Uiso 1 1 calc R U .
O37 O 0.8058(3) 0.2258(5) 0.8576(4) 0.097(3) Uani 1 1 d . . .
H37A H 0.8000 0.1757 0.8661 0.146 Uiso 1 1 calc R U .
O38 O 0.8919(4) 0.1844(4) 0.8006(3) 0.102(3) Uani 1 1 d . . .
O39 O 0.8275(2) 0.4302(3) 1.1544(2) 0.0339(12) Uani 1 1 d . . .
O40 O 0.9036(2) 0.2133(3) 0.9024(2) 0.0344(12) Uani 1 1 d . . .
O41 O 0.7562(2) 0.3111(3) 1.1393(2) 0.0391(13) Uani 1 1 d . . .
H41 H 0.7514 0.3258 1.1068 0.059 Uiso 1 1 calc R U .
O42 O 0.8184(2) 0.3073(4) 1.2192(2) 0.0464(15) Uani 1 1 d . . .
H42 H 0.8509 0.3156 1.2437 0.070 Uiso 1 1 d R U .
O43 O 0.8620(2) 0.2833(3) 1.1249(2) 0.0328(12) Uani 1 1 d . . .
O44 O 1.0017(2) 0.2055(3) 0.9727(2) 0.0305(11) Uani 1 1 d . . .
O45 O 0.9777(2) 0.2461(3) 1.0990(2) 0.0321(12) Uani 1 1 d . . .
O46 O 0.5908(2) 0.2800(3) 0.4034(2) 0.0343(12) Uani 1 1 d . . .
O47 O 0.5538(2) 0.4285(3) 0.3191(2) 0.0350(12) Uani 1 1 d . . .
O48 O 0.4167(2) 0.4577(3) 0.32381(19) 0.0306(12) Uani 1 1 d . . .
O49 O 0.29184(19) 0.6456(3) 0.4386(2) 0.0297(11) Uani 1 1 d . . .
O50 O 0.2069(2) 0.6570(4) 0.5004(2) 0.0459(15) Uani 1 1 d . . .
H50 H 0.1913 0.6846 0.5252 0.069 Uiso 1 1 calc R U .
O51 O 0.2594(2) 0.7884(3) 0.4673(2) 0.0332(12) Uani 1 1 d . . .
O52 O 0.3044(2) 0.6904(3) 0.5401(2) 0.0314(12) Uani 1 1 d . . .
O53 O 0.6340(2) 0.6926(4) 0.2502(2) 0.0476(15) Uani 1 1 d . . .
H53 H 0.5990 0.6878 0.2428 0.071 Uiso 1 1 calc R U .
O54 O 0.6102(2) 0.7130(3) 0.3481(2) 0.0301(11) Uani 1 1 d . . .
O55 O 0.7118(2) 0.6747(4) 0.3207(2) 0.0425(14) Uani 1 1 d . . .
H55 H 0.7195 0.6607 0.3528 0.064 Uiso 1 1 calc R U .
O56 O 0.7064(2) 0.6447(3) 0.9302(2) 0.0325(12) Uani 1 1 d . . .
H56 H 0.6825 0.6663 0.9512 0.049 Uiso 1 1 calc R U .
O57 O 0.7568(2) 0.7854(3) 0.9216(2) 0.0309(12) Uani 1 1 d . . .
O58 O 0.80740(19) 0.6478(3) 0.89654(19) 0.0261(11) Uani 1 1 d . . .
O59 O 0.72618(18) 0.5868(3) 0.47550(19) 0.0262(11) Uani 1 1 d . . .
H59 H 0.7302 0.6378 0.4686 0.039 Uiso 1 1 calc R U .
O60 O 0.6793(3) 0.8200(3) 0.6592(2) 0.0424(14) Uani 1 1 d . . .
O61 O 0.7342(2) 0.7411(4) 0.5864(2) 0.0422(14) Uani 1 1 d . . .
H61 H 0.7417 0.7664 0.5672 0.02(3) Uiso 1 1 d R . .
O62 O 0.5467(2) 0.6591(3) 0.59223(19) 0.0251(11) Uani 1 1 d . . .
H62 H 0.5239 0.6412 0.5883 0.02(3) Uiso 1 1 d R . .
N1 N 0.8403(4) 0.6108(6) 0.2847(3) 0.130(5) Uani 1 1 d G . .
H1 H 0.8232 0.6260 0.2543 0.156 Uiso 1 1 calc R U .
C1 C 0.8522(4) 0.6711(5) 0.3258(4) 0.130(6) Uani 1 1 d G . .
H1A H 0.8417 0.7280 0.3203 0.156 Uiso 1 1 calc R U .
C2 C 0.8798(4) 0.6465(6) 0.3750(4) 0.124(6) Uani 1 1 d G . .
H2 H 0.8877 0.6869 0.4025 0.149 Uiso 1 1 calc R U .
C3 C 0.8955(4) 0.5614(7) 0.3832(3) 0.114(6) Uani 1 1 d G . .
C4 C 0.8836(5) 0.5011(5) 0.3422(4) 0.156(8) Uani 1 1 d G . .
H4 H 0.8941 0.4442 0.3477 0.187 Uiso 1 1 calc R U .
C5 C 0.8560(4) 0.5257(6) 0.2930(4) 0.111(5) Uani 1 1 d G . .
H5 H 0.8481 0.4853 0.2655 0.134 Uiso 1 1 calc R U .
C6 C 0.9233(5) 0.5361(11) 0.4366(6) 0.118(5) Uani 1 1 d D . .
H6A H 0.9083 0.5717 0.4661 0.142 Uiso 1 1 calc R U .
H6B H 0.9132 0.4772 0.4448 0.142 Uiso 1 1 calc R U .
C7 C 0.9872(5) 0.5444(15) 0.4349(8) 0.174(9) Uani 1 1 d D . .
H7A H 0.9962 0.6043 0.4285 0.209 Uiso 1 1 d R U .
H7B H 1.013(6) 0.529(12) 0.458(5) 0.209 Uiso 1 1 d D U .
C8 C 1.0181(4) 0.4949(10) 0.3942(6) 0.113(5) Uani 1 1 d D . .
H8A H 1.0087 0.5170 0.3575 0.136 Uiso 1 1 calc R U .
H8B H 1.0043 0.4362 0.3957 0.136 Uiso 1 1 calc R U .
C9 C 1.1762(5) 0.5581(8) 0.3929(5) 0.070(3) Uani 1 1 d . . .
H9 H 1.1995 0.6045 0.3832 0.084 Uiso 1 1 calc R U .
C10 C 1.1177(4) 0.5640(6) 0.3864(5) 0.069(3) Uani 1 1 d . . .
H10 H 1.1010 0.6133 0.3716 0.082 Uiso 1 1 calc R U .
C11 C 1.0824(4) 0.4955(7) 0.4021(5) 0.064(3) Uani 1 1 d D . .
C12 C 1.1109(4) 0.4238(6) 0.4239(5) 0.067(3) Uani 1 1 d . . .
H12 H 1.0892 0.3770 0.4356 0.081 Uiso 1 1 calc R U .
C13 C 1.1710(5) 0.4224(7) 0.4281(5) 0.065(3) Uani 1 1 d . . .
H13 H 1.1902 0.3744 0.4421 0.078 Uiso 1 1 calc R U .
C14 C 0.9615(8) 0.8944(9) 0.2333(5) 0.107(5) Uani 1 1 d . . .
H14 H 0.9882 0.9348 0.2464 0.129 Uiso 1 1 calc R U .
C15 C 0.9034(7) 0.9155(8) 0.2311(5) 0.086(4) Uani 1 1 d . . .
H15 H 0.8913 0.9693 0.2430 0.103 Uiso 1 1 calc R U .
C16 C 0.8632(7) 0.8588(10) 0.2116(5) 0.099(5) Uani 1 1 d . . .
C17 C 0.8852(7) 0.7758(7) 0.1948(5) 0.090(4) Uani 1 1 d . . .
H17 H 0.8606 0.7324 0.1820 0.108 Uiso 1 1 calc R U .
C18 C 0.9439(7) 0.7656(13) 0.1990(7) 0.130(7) Uani 1 1 d . . .
H18 H 0.9569 0.7128 0.1863 0.156 Uiso 1 1 calc R U .
C19 C 0.8014(7) 0.8851(8) 0.2113(5) 0.094(4) Uani 1 1 d . . .
H19A H 0.7819 0.8605 0.1790 0.113 Uiso 1 1 calc R U .
H19B H 0.7994 0.9469 0.2079 0.113 Uiso 1 1 calc R U .
C20 C 0.7693(6) 0.8578(8) 0.2633(5) 0.082(4) Uani 1 1 d . . .
H20A H 0.7654 0.7959 0.2629 0.099 Uiso 1 1 calc R U .
H20B H 0.7930 0.8729 0.2955 0.099 Uiso 1 1 calc R U .
C21 C 0.7090(6) 0.8966(7) 0.2700(5) 0.092(4) Uani 1 1 d . . .
H21A H 0.6858 0.8847 0.2369 0.110 Uiso 1 1 calc R U .
H21B H 0.6900 0.8692 0.3011 0.110 Uiso 1 1 calc R U .
C22 C 0.7298(5) 1.1076(8) 0.3417(4) 0.070(3) Uani 1 1 d . . .
H22 H 0.7401 1.1279 0.3768 0.084 Uiso 1 1 calc R U .
C23 C 0.7230(4) 1.0235(7) 0.3330(4) 0.066(3) Uani 1 1 d . . .
H23 H 0.7269 0.9857 0.3627 0.079 Uiso 1 1 calc R U .
C24 C 0.7100(5) 0.9919(7) 0.2797(4) 0.072(3) Uani 1 1 d . . .
C25 C 0.7023(6) 1.0514(8) 0.2376(5) 0.099(5) Uani 1 1 d . . .
H25 H 0.6935 1.0325 0.2018 0.119 Uiso 1 1 calc R U .
C27 C 0.7071(6) 1.1362(9) 0.2473(5) 0.100(5) Uani 1 1 d . . .
H27 H 0.7007 1.1756 0.2190 0.120 Uiso 1 1 calc R U .
C28 C 0.3824(5) 0.8699(7) 0.4164(6) 0.084(4) Uani 1 1 d . . .
H28 H 0.3956 0.8214 0.3980 0.101 Uiso 1 1 calc R U .
C29 C 0.3947(4) 0.8806(7) 0.4707(6) 0.074(3) Uani 1 1 d . . .
H29 H 0.4161 0.8388 0.4895 0.089 Uiso 1 1 calc R U .
C30 C 0.3765(4) 0.9511(6) 0.4989(5) 0.059(3) Uani 1 1 d . . .
C31 C 0.3422(7) 1.0078(8) 0.4700(6) 0.108(5) Uani 1 1 d . . .
H31 H 0.3268 1.0550 0.4882 0.130 Uiso 1 1 calc R U .
C32 C 0.3305(6) 0.9966(8) 0.4154(7) 0.102(5) Uani 1 1 d . . .
H32 H 0.3077 1.0362 0.3960 0.122 Uiso 1 1 calc R U .
C33 C 0.3910(5) 0.9660(7) 0.5576(5) 0.083(4) Uani 1 1 d . . .
H33A H 0.3971 0.9114 0.5761 0.099 Uiso 1 1 calc R U .
H33B H 0.3584 0.9944 0.5753 0.099 Uiso 1 1 calc R U .
C34 C 0.4448(6) 1.0196(7) 0.5643(5) 0.084(4) Uani 1 1 d . . .
H34A H 0.4387 1.0738 0.5455 0.101 Uiso 1 1 calc R U .
H34B H 0.4773 0.9909 0.5466 0.101 Uiso 1 1 calc R U .
C35 C 0.4609(7) 1.0368(7) 0.6250(5) 0.107(5) Uani 1 1 d . . .
H35A H 0.4942 1.0753 0.6260 0.128 Uiso 1 1 calc R U .
H35B H 0.4284 1.0663 0.6420 0.128 Uiso 1 1 calc R U .
C36 C 0.5141(5) 0.8203(8) 0.6724(5) 0.082(4) Uani 1 1 d . . .
H36 H 0.5341 0.7738 0.6578 0.098 Uiso 1 1 calc R U .
C37 C 0.5061(6) 0.8923(8) 0.6408(5) 0.083(4) Uani 1 1 d . . .
H37 H 0.5221 0.8943 0.6054 0.100 Uiso 1 1 calc R U .
C38 C 0.4664(6) 0.8824(8) 0.7449(5) 0.095(4) Uani 1 1 d . . .
H38 H 0.4536 0.8800 0.7813 0.114 Uiso 1 1 calc R U .
C39 C 0.4569(6) 0.9543(8) 0.7138(5) 0.097(5) Uani 1 1 d . . .
H39 H 0.4374 1.0002 0.7297 0.116 Uiso 1 1 calc R U .
C40 C 0.4755(5) 0.9608(6) 0.6593(4) 0.065(3) Uani 1 1 d . . .
N2 N 1.2009(3) 0.4892(6) 0.4123(4) 0.064(2) Uani 1 1 d . . .
H2A H 1.2385 0.4876 0.4148 0.077 Uiso 1 1 calc R U .
N3 N 0.9832(6) 0.8114(8) 0.2161(5) 0.122(5) Uani 1 1 d . . .
H3 H 1.0194 0.7965 0.2178 0.147 Uiso 1 1 calc R U .
N4 N 0.7216(5) 1.1624(7) 0.2994(4) 0.096(3) Uani 1 1 d . . .
H4A H 0.7257 1.2163 0.3056 0.115 Uiso 1 1 calc R U .
N5 N 0.3520(4) 0.9274(6) 0.3894(4) 0.079(3) Uani 1 1 d . . .
H5A H 0.3456 0.9210 0.3544 0.095 Uiso 1 1 calc R U .
N6 N 0.4939(4) 0.8163(6) 0.7231(3) 0.063(2) Uani 1 1 d D . .
H6 H 0.4986 0.7704 0.7423 0.076 Uiso 1 1 calc R U .
O1W O 0.3256(9) 0.9594(9) 0.2791(5) 0.244(9) Uani 1 1 d . . .
O2W O 0.2945(5) 0.8367(7) 0.2141(5) 0.144(4) Uani 1 1 d . . .
O3W O 0.7692(5) 0.9003(10) 0.6956(4) 0.196(7) Uani 1 1 d . . .
O8W O 0.7841(4) 0.4310(8) 0.3936(5) 0.154(5) Uani 1 1 d . . .
O6W O 0.842(3) 0.370(3) 0.7289(15) 0.186(18) Uani 0.25 1 d . . P
O5W O 0.953(3) 0.318(3) 0.7172(14) 0.186(18) Uani 0.25 1 d . . P
O9W O 0.4267(9) 0.6972(12) 0.7772(7) 0.216(17) Uani 0.5 1 d D . P
O4W O 0.5450(8) 0.6676(9) 0.7629(7) 0.24(2) Uani 0.5 1 d D . P

loop_
_atom_site_aniso_label
_atom_site_aniso_U_11
_atom_site_aniso_U_22
_atom_site_aniso_U_33
_atom_site_aniso_U_23
_atom_site_aniso_U_13
_atom_site_aniso_U_12
Mo1 0.0175(3) 0.0205(3) 0.0240(3) 0.0030(2) -0.0011(2) 0.0025(2)
Mo2 0.0184(3) 0.0199(3) 0.0246(3) 0.0022(2) 0.0010(2) 0.0013(2)
Mo3 0.0225(3) 0.0222(3) 0.0229(3) -0.0006(3) 0.0022(2) -0.0022(2)
Mo4 0.0188(3) 0.0222(3) 0.0199(3) 0.0018(2) 0.0009(2) 0.0001(2)
Mo5 0.0199(3) 0.0249(3) 0.0208(3) 0.0008(3) 0.0024(2) 0.0009(2)
Mo6 0.0186(3) 0.0210(3) 0.0223(3) 0.0002(2) -0.0005(2) 0.0035(2)
Mo7 0.0211(3) 0.0222(3) 0.0226(3) -0.0034(2) -0.0020(2) 0.0025(2)
Mo8 0.0186(3) 0.0206(3) 0.0223(3) -0.0018(2) 0.0008(2) 0.0012(2)
Mo9 0.0188(3) 0.0186(3) 0.0288(3) -0.0021(3) -0.0023(2) -0.0008(2)
Mo10 0.0178(3) 0.0219(3) 0.0250(3) 0.0003(3) 0.0021(2) 0.0036(2)
Mo11 0.0189(3) 0.0192(3) 0.0282(3) 0.0023(3) -0.0003(2) -0.0025(2)
Mo12 0.0186(3) 0.0221(3) 0.0234(3) 0.0049(3) 0.0010(2) 0.0007(2)
Zn1 0.0195(5) 0.0194(6) 0.0237(6) 0.0001(5) -0.0021(4) -0.0006(4)
Zn2 0.0175(5) 0.0250(6) 0.0245(6) 0.0016(5) 0.0009(4) 0.0035(5)
P1 0.0153(8) 0.0208(9) 0.0210(9) 0.0031(7) 0.0014(7) 0.0019(7)
P2 0.0273(9) 0.0275(10) 0.0214(10) -0.0018(8) 0.0017(7) -0.0060(8)
P3 0.0260(10) 0.0347(11) 0.0248(10) 0.0059(8) 0.0047(8) -0.0038(8)
P4 0.0172(8) 0.0192(9) 0.0236(10) 0.0000(7) -0.0019(7) -0.0005(7)
P5 0.0476(13) 0.0254(11) 0.0546(15) -0.0128(10) -0.0260(11) 0.0020(10)
P6 0.0195(9) 0.0263(10) 0.0373(11) 0.0022(8) 0.0007(8) 0.0088(8)
P7 0.0284(10) 0.0315(11) 0.0275(11) 0.0048(8) 0.0022(8) -0.0064(8)
P8 0.0201(9) 0.0241(10) 0.0287(10) -0.0004(8) -0.0004(7) 0.0051(8)
O1 0.017(2) 0.027(3) 0.026(3) 0.002(2) -0.0002(19) 0.000(2)
O2 0.016(2) 0.018(2) 0.026(3) 0.0030(19) -0.0008(19) 0.0006(19)
O3 0.017(2) 0.021(2) 0.026(3) -0.002(2) -0.0009(19) 0.0016(19)
O4 0.016(2) 0.022(2) 0.021(2) 0.0041(19) 0.0010(18) -0.0001(19)
O5 0.022(2) 0.018(2) 0.024(3) 0.001(2) -0.0008(19) 0.0002(19)
O6 0.023(2) 0.020(2) 0.027(3) -0.003(2) -0.001(2) 0.002(2)
O7 0.019(2) 0.027(3) 0.025(3) 0.002(2) -0.0021(19) 0.001(2)
O8 0.022(2) 0.023(2) 0.028(3) 0.003(2) 0.000(2) 0.000(2)
O9 0.019(2) 0.022(2) 0.021(2) 0.0012(19) -0.0003(19) 0.0008(19)
O10 0.017(2) 0.032(3) 0.026(3) 0.005(2) 0.0008(19) -0.001(2)
O11 0.021(2) 0.020(2) 0.021(2) 0.0039(19) -0.0002(19) 0.0004(19)
O12 0.037(3) 0.022(3) 0.029(3) -0.007(2) -0.004(2) 0.000(2)
O13 0.015(2) 0.018(2) 0.030(3) -0.002(2) -0.0009(19) -0.0024(19)
O14 0.017(2) 0.021(2) 0.032(3) 0.003(2) 0.001(2) 0.0011(19)
O15 0.022(2) 0.020(2) 0.027(3) -0.004(2) -0.002(2) 0.0000(19)
O16 0.016(2) 0.024(2) 0.026(3) 0.000(2) -0.0001(19) -0.0009(19)
O17 0.021(2) 0.020(2) 0.020(2) 0.0021(19) 0.0002(19) 0.0020(19)
O18 0.017(3) 0.021(2) 0.027(3) -0.001(2) -0.0004(19) -0.0041(19)
O19 0.022(2) 0.029(3) 0.032(3) -0.002(2) 0.004(2) 0.002(2)
O20 0.022(3) 0.024(3) 0.028(3) 0.001(2) -0.004(2) -0.004(2)
O21 0.022(2) 0.037(3) 0.026(3) -0.003(2) -0.001(2) 0.012(2)
O22 0.019(2) 0.022(2) 0.024(3) 0.001(2) 0.0028(19) 0.0023(19)
O23 0.023(2) 0.027(3) 0.032(3) -0.005(2) -0.008(2) 0.004(2)
O24 0.033(3) 0.027(3) 0.024(3) 0.001(2) -0.004(2) -0.007(2)
O25 0.040(3) 0.032(3) 0.030(3) -0.008(2) -0.009(2) -0.001(2)
O26 0.020(2) 0.024(3) 0.036(3) -0.003(2) 0.003(2) -0.004(2)
O27 0.027(3) 0.028(3) 0.036(3) -0.004(2) 0.004(2) 0.007(2)
O28 0.031(3) 0.032(3) 0.024(3) 0.001(2) 0.009(2) -0.002(2)
O29 0.035(3) 0.031(3) 0.029(3) 0.008(2) -0.001(2) 0.002(2)
O30 0.028(3) 0.021(3) 0.034(3) -0.002(2) -0.001(2) -0.001(2)
O31 0.020(2) 0.031(3) 0.030(3) 0.003(2) 0.006(2) 0.004(2)
O32 0.025(3) 0.030(3) 0.034(3) 0.007(2) -0.002(2) 0.005(2)
O33 0.033(3) 0.035(3) 0.029(3) 0.005(2) 0.005(2) 0.001(2)
O34 0.034(3) 0.037(3) 0.028(3) 0.001(2) 0.007(2) 0.009(2)
O35 0.042(3) 0.028(3) 0.028(3) -0.006(2) -0.006(2) 0.001(2)
O36 0.020(2) 0.028(3) 0.035(3) 0.003(2) -0.007(2) -0.006(2)
O37 0.040(4) 0.072(5) 0.178(9) 0.058(5) -0.047(5) -0.022(4)
O38 0.181(9) 0.055(4) 0.068(5) -0.039(4) -0.062(5) 0.055(5)
O39 0.040(3) 0.029(3) 0.033(3) 0.001(2) 0.017(2) -0.004(2)
O40 0.035(3) 0.024(3) 0.044(3) -0.010(2) -0.012(2) 0.000(2)
O41 0.028(3) 0.056(4) 0.034(3) -0.006(3) 0.002(2) -0.005(3)
O42 0.046(3) 0.067(4) 0.026(3) 0.012(3) -0.002(3) -0.013(3)
O43 0.029(3) 0.028(3) 0.041(3) 0.006(2) 0.009(2) -0.005(2)
O44 0.030(3) 0.025(3) 0.036(3) -0.003(2) 0.000(2) 0.005(2)
O45 0.030(3) 0.030(3) 0.037(3) 0.004(2) -0.004(2) 0.002(2)
O46 0.034(3) 0.028(3) 0.041(3) -0.002(2) 0.001(2) -0.001(2)
O47 0.037(3) 0.039(3) 0.029(3) -0.002(2) 0.004(2) 0.003(2)
O48 0.034(3) 0.035(3) 0.023(3) 0.003(2) 0.007(2) 0.001(2)
O49 0.022(2) 0.031(3) 0.036(3) -0.004(2) -0.007(2) 0.010(2)
O50 0.026(3) 0.049(3) 0.063(4) 0.014(3) 0.005(3) 0.008(3)
O51 0.034(3) 0.029(3) 0.036(3) 0.002(2) -0.001(2) 0.011(2)
O52 0.026(3) 0.033(3) 0.035(3) -0.002(2) 0.002(2) 0.011(2)
O53 0.049(3) 0.064(4) 0.030(3) 0.015(3) 0.002(3) 0.002(3)
O54 0.033(3) 0.030(3) 0.028(3) 0.009(2) 0.006(2) -0.001(2)
O55 0.028(3) 0.061(4) 0.039(3) -0.007(3) 0.008(2) -0.002(3)
O56 0.022(3) 0.035(3) 0.041(3) -0.006(2) 0.002(2) 0.001(2)
O57 0.032(3) 0.024(3) 0.037(3) 0.002(2) 0.003(2) 0.007(2)
O58 0.024(2) 0.029(3) 0.025(3) -0.001(2) -0.001(2) 0.012(2)
O59 0.018(2) 0.027(3) 0.034(3) 0.007(2) 0.000(2) 0.002(2)
O60 0.066(4) 0.034(3) 0.027(3) -0.006(2) 0.002(3) -0.011(3)
O61 0.031(3) 0.058(4) 0.038(3) 0.015(3) 0.003(3) -0.002(3)
O62 0.020(3) 0.026(3) 0.030(3) 0.001(2) 0.003(2) 0.001(2)
N1 0.130(11) 0.154(13) 0.105(10) -0.038(10) -0.016(8) 0.017(10)
C1 0.155(15) 0.102(12) 0.133(15) -0.056(11) -0.015(12) 0.013(11)
C2 0.090(10) 0.164(17) 0.118(13) 0.015(12) -0.022(9) 0.020(11)
C3 0.116(11) 0.083(9) 0.140(13) -0.055(9) -0.067(10) 0.071(9)
C4 0.133(14) 0.174(18) 0.160(17) 0.046(15) -0.082(13) -0.025(13)
C5 0.174(15) 0.063(8) 0.096(11) -0.002(8) -0.038(10) 0.010(9)
C6 0.075(9) 0.167(15) 0.113(12) 0.010(11) 0.001(8) 0.023(10)
C7 0.065(10) 0.26(3) 0.20(2) -0.02(2) -0.008(12) 0.050(14)
C8 0.042(7) 0.172(15) 0.125(12) -0.015(11) 0.000(7) 0.019(8)
C9 0.054(7) 0.070(8) 0.085(8) -0.016(6) -0.005(6) -0.018(6)
C10 0.056(6) 0.050(6) 0.100(9) -0.012(6) 0.005(6) -0.005(5)
C11 0.042(5) 0.066(7) 0.082(8) -0.007(6) -0.001(5) 0.002(5)
C12 0.050(6) 0.050(6) 0.102(9) -0.011(6) 0.017(6) -0.004(5)
C13 0.056(6) 0.060(7) 0.079(8) -0.007(6) -0.008(6) 0.014(6)
C14 0.174(17) 0.094(11) 0.055(8) -0.030(7) 0.011(10) 0.010(11)
C15 0.142(12) 0.065(8) 0.051(7) -0.019(6) -0.003(8) -0.039(9)
C16 0.132(13) 0.121(12) 0.044(7) 0.000(7) -0.001(8) -0.046(11)
C17 0.148(13) 0.057(7) 0.066(8) -0.031(6) 0.017(8) -0.042(8)
C18 0.091(12) 0.188(19) 0.111(13) 0.016(13) 0.004(10) -0.038(13)
C19 0.147(13) 0.087(9) 0.048(7) 0.013(6) -0.012(8) -0.051(9)
C20 0.100(10) 0.080(8) 0.067(8) 0.010(6) -0.016(7) -0.026(8)
C21 0.131(12) 0.066(8) 0.077(9) 0.022(6) -0.047(8) -0.041(8)
C22 0.072(7) 0.094(9) 0.045(6) 0.010(6) -0.015(5) -0.009(7)
C23 0.064(7) 0.072(7) 0.062(7) 0.020(6) -0.018(5) -0.018(6)
C24 0.079(7) 0.074(8) 0.061(7) 0.016(6) -0.029(6) -0.031(6)
C25 0.160(13) 0.072(8) 0.064(8) 0.017(7) -0.066(8) -0.043(9)
C27 0.144(13) 0.086(10) 0.069(9) 0.019(7) -0.044(8) -0.019(9)
C28 0.053(7) 0.062(8) 0.136(12) -0.020(8) -0.020(7) 0.030(6)
C29 0.048(6) 0.046(6) 0.129(11) 0.009(7) -0.018(7) 0.018(5)
C30 0.054(6) 0.040(5) 0.084(8) 0.021(5) 0.011(5) 0.004(5)
C31 0.163(14) 0.068(8) 0.094(11) 0.017(8) 0.023(10) 0.054(9)
C32 0.124(12) 0.056(8) 0.126(13) 0.013(8) -0.021(10) 0.033(8)
C33 0.093(9) 0.073(8) 0.083(9) 0.030(7) 0.034(7) 0.022(7)
C34 0.138(12) 0.054(7) 0.060(8) 0.005(6) 0.026(7) -0.013(7)
C35 0.205(16) 0.052(7) 0.064(8) 0.001(6) 0.029(9) -0.011(9)
C36 0.103(10) 0.081(9) 0.063(8) -0.021(7) 0.014(7) 0.018(7)
C37 0.113(10) 0.079(8) 0.060(7) -0.012(7) 0.041(7) 0.006(8)
C38 0.144(12) 0.091(9) 0.050(7) 0.007(7) 0.033(8) 0.025(9)
C39 0.164(14) 0.072(8) 0.054(7) -0.011(6) 0.032(8) 0.026(9)
C40 0.099(8) 0.050(6) 0.046(6) -0.017(5) 0.013(6) -0.013(6)
N2 0.030(4) 0.096(7) 0.067(6) -0.021(5) -0.004(4) -0.005(5)
N3 0.136(11) 0.141(12) 0.090(9) -0.056(8) 0.010(8) -0.042(10)
N4 0.136(10) 0.077(7) 0.073(7) 0.000(6) -0.021(7) -0.023(7)
N5 0.075(6) 0.065(6) 0.098(8) -0.003(6) -0.003(6) -0.004(5)
N6 0.067(5) 0.077(6) 0.046(5) -0.014(5) 0.000(4) 0.006(5)
O1W 0.42(3) 0.208(14) 0.104(9) 0.006(10) 0.065(12) -0.144(16)
O2W 0.173(10) 0.134(9) 0.125(9) 0.009(7) 0.005(8) -0.049(8)
O3W 0.127(9) 0.37(2) 0.088(7) 0.070(10) -0.027(6) -0.157(11)
O8W 0.079(6) 0.209(12) 0.175(11) -0.040(9) 0.041(7) 0.039(7)
O6W 0.40(6) 0.10(2) 0.051(16) -0.019(15) -0.07(3) -0.02(3)
O5W 0.40(6) 0.10(2) 0.051(16) -0.019(15) -0.07(3) -0.02(3)
O9W 0.47(5) 0.117(16) 0.062(12) -0.051(12) -0.11(2) 0.17(2)
O4W 0.42(4) 0.27(3) 0.050(11) -0.042(15) 0.049(18) -0.28(3)

loop_
_atom_type_symbol
_atom_type_description
_atom_type_scat_dispersion_real
_atom_type_scat_dispersion_imag
_atom_type_scat_source
C C 0.0033 0.0016 'International Tables Vol C Tables 4.2.6.8 and 6.1.1.4'
H H 0.0000 0.0000 'International Tables Vol C Tables 4.2.6.8 and 6.1.1.4'
N N 0.0061 0.0033 'International Tables Vol C Tables 4.2.6.8 and 6.1.1.4'
O O 0.0106 0.0060 'International Tables Vol C Tables 4.2.6.8 and 6.1.1.4'
Mo Mo -1.6832 0.6857 'International Tables Vol C Tables 4.2.6.8 and 6.1.1.4'
P P 0.1023 0.0942 'International Tables Vol C Tables 4.2.6.8 and 6.1.1.4'
Zn Zn 0.2839 1.4301 'International Tables Vol C Tables 4.2.6.8 and 6.1.1.4'

loop_
_geom_angle_atom_site_label_1
_geom_angle_atom_site_label_2
_geom_angle_atom_site_label_3
_geom_angle
_geom_angle_site_symmetry_1
_geom_angle_site_symmetry_3
O29 Mo1 O7 105.5(2) . .
O29 Mo1 O4 102.9(2) . .
O7 Mo1 O4 94.90(18) . .
O29 Mo1 O49 98.3(2) . .
O7 Mo1 O49 84.22(18) . .
O4 Mo1 O49 158.24(19) . .
O29 Mo1 O14 97.7(2) . 3_666
O7 Mo1 O14 155.96(18) . 3_666
O4 Mo1 O14 86.15(17) . 3_666
O49 Mo1 O14 86.05(18) . 3_666
O29 Mo1 O11 170.2(2) . .
O7 Mo1 O11 83.18(17) . .
O4 Mo1 O11 80.64(16) . .
O49 Mo1 O11 77.67(17) . .
O14 Mo1 O11 73.27(16) 3_666 .
O29 Mo1 Mo4 100.50(17) . .
O7 Mo1 Mo4 47.80(13) . .
O4 Mo1 Mo4 48.93(13) . .
O49 Mo1 Mo4 131.57(14) . .
O14 Mo1 Mo4 134.19(12) 3_666 .
O11 Mo1 Mo4 88.73(11) . .
O27 Mo2 O8 104.9(2) . .
O27 Mo2 O9 101.8(2) . .
O8 Mo2 O9 95.74(18) . .
O27 Mo2 O30 96.8(2) . .
O8 Mo2 O30 86.95(19) . .
O9 Mo2 O30 159.74(18) . .
O27 Mo2 O62 97.0(2) . .
O8 Mo2 O62 157.22(18) . .
O9 Mo2 O62 85.7(2) . .
O30 Mo2 O62 84.3(2) . .
O27 Mo2 O17 170.2(2) . .
O8 Mo2 O17 84.29(17) . .
O9 Mo2 O17 80.35(16) . .
O30 Mo2 O17 79.94(17) . .
O62 Mo2 O17 73.50(16) . .
O27 Mo2 Mo12 99.60(17) . .
O8 Mo2 Mo12 48.33(13) . .
O9 Mo2 Mo12 49.14(12) . .
O30 Mo2 Mo12 134.95(13) . .
O62 Mo2 Mo12 134.09(15) . .
O17 Mo2 Mo12 89.07(11) . .
O35 Mo3 O19 105.0(2) . .
O35 Mo3 O2 102.7(2) . .
O19 Mo3 O2 95.63(18) . .
O35 Mo3 O39 95.3(2) . 3_767
O19 Mo3 O39 87.1(2) . 3_767
O2 Mo3 O39 160.44(19) . 3_767
O35 Mo3 O20 97.8(2) . .
O19 Mo3 O20 155.86(19) . .
O2 Mo3 O20 86.72(18) . .
O39 Mo3 O20 83.1(2) 3_767 .
O35 Mo3 O5 170.1(2) . .
O19 Mo3 O5 83.15(17) . .
O2 Mo3 O5 81.66(17) . .
O39 Mo3 O5 79.44(17) 3_767 .
O20 Mo3 O5 73.40(16) . .
O35 Mo3 Mo8 100.37(17) . .
O19 Mo3 Mo8 48.10(14) . .
O2 Mo3 Mo8 49.27(12) . .
O39 Mo3 Mo8 134.95(15) 3_767 .
O20 Mo3 Mo8 135.03(13) . .
O5 Mo3 Mo8 89.19(11) . .
O48 Mo4 O7 105.3(2) . .
O48 Mo4 O4 102.1(2) . .
O7 Mo4 O4 95.47(18) . .
O48 Mo4 O24 95.8(2) . .
O7 Mo4 O24 86.35(19) . .
O4 Mo4 O24 160.72(18) . .
O48 Mo4 O62 97.9(2) . 3_666
O7 Mo4 O62 155.51(19) . 3_666
O4 Mo4 O62 87.1(2) . 3_666
O24 Mo4 O62 83.6(2) . 3_666
O48 Mo4 O17 170.7(2) . 3_666
O7 Mo4 O17 82.91(17) . 3_666
O4 Mo4 O17 81.09(16) . 3_666
O24 Mo4 O17 80.09(17) . 3_666
O62 Mo4 O17 73.41(16) 3_666 3_666
O48 Mo4 Mo1 99.81(17) . .
O7 Mo4 Mo1 48.31(13) . .
O4 Mo4 Mo1 49.01(12) . .
O24 Mo4 Mo1 134.46(14) . .
O62 Mo4 Mo1 135.17(15) 3_666 .
O17 Mo4 Mo1 88.91(11) 3_666 .
O47 Mo5 O31 105.3(2) . .
O47 Mo5 O1 102.0(2) . .
O31 Mo5 O1 94.91(18) . .
O47 Mo5 O28 96.1(2) . .
O31 Mo5 O28 87.41(19) . .
O1 Mo5 O28 160.42(19) . .
O47 Mo5 O10 96.6(2) . .
O31 Mo5 O10 157.18(19) . .
O1 Mo5 O10 86.64(17) . .
O28 Mo5 O10 83.89(18) . .
O47 Mo5 O22 168.9(2) . .
O31 Mo5 O22 84.53(18) . .
O1 Mo5 O22 82.09(17) . .
O28 Mo5 O22 78.78(17) . .
O10 Mo5 O22 73.11(16) . .
O47 Mo5 Mo10 100.10(18) . .
O31 Mo5 Mo10 47.98(13) . .
O1 Mo5 Mo10 48.60(13) . .
O28 Mo5 Mo10 135.11(13) . .
O10 Mo5 Mo10 134.49(12) . .
O22 Mo5 Mo10 90.38(11) . .
O33 Mo6 O23 105.6(2) . .
O33 Mo6 O3 102.5(2) . .
O23 Mo6 O3 95.22(18) . .
O33 Mo6 O58 97.6(2) . .
O23 Mo6 O58 86.44(18) . .
O3 Mo6 O58 158.52(18) . .
O33 Mo6 O18 96.8(2) . 3_767
O23 Mo6 O18 156.12(19) . 3_767
O3 Mo6 O18 87.67(17) . 3_767
O58 Mo6 O18 82.53(18) . 3_767
O33 Mo6 O16 169.3(2) . 3_767
O23 Mo6 O16 84.31(18) . 3_767
O3 Mo6 O16 80.22(16) . 3_767
O58 Mo6 O16 78.64(17) . 3_767
O18 Mo6 O16 72.80(16) 3_767 3_767
O33 Mo6 Mo7 101.40(17) . .
O23 Mo6 Mo7 47.79(13) . .
O3 Mo6 Mo7 48.92(13) . .
O58 Mo6 Mo7 133.61(13) . .
O18 Mo6 Mo7 135.49(12) 3_767 .
O16 Mo6 Mo7 88.23(11) 3_767 .
O34 Mo7 O23 106.0(2) . .
O34 Mo7 O3 102.9(2) . .
O23 Mo7 O3 95.72(18) . .
O34 Mo7 O25 96.5(2) . .
O23 Mo7 O25 85.74(19) . .
O3 Mo7 O25 159.32(19) . .
O34 Mo7 O6 95.0(2) . .
O23 Mo7 O6 157.81(19) . .
O3 Mo7 O6 86.35(17) . .
O25 Mo7 O6 84.79(19) . .
O34 Mo7 O15 167.4(2) . .
O23 Mo7 O15 85.16(18) . .
O3 Mo7 O15 81.32(17) . .
O25 Mo7 O15 78.25(18) . .
O6 Mo7 O15 73.28(16) . .
O34 Mo7 Mo6 102.03(17) . .
O23 Mo7 Mo6 47.99(13) . .
O3 Mo7 Mo6 49.23(12) . .
O25 Mo7 Mo6 133.24(14) . .
O6 Mo7 Mo6 134.79(13) . .
O15 Mo7 Mo6 89.73(11) . .
O12 Mo8 O19 105.2(2) . .
O12 Mo8 O2 102.5(2) . .
O19 Mo8 O2 94.97(18) . .
O12 Mo8 O18 96.7(2) . .
O19 Mo8 O18 157.11(19) . .
O2 Mo8 O18 86.72(17) . .
O12 Mo8 O21 95.6(2) . .
O19 Mo8 O21 87.04(19) . .
O2 Mo8 O21 160.55(18) . .
O18 Mo8 O21 84.12(18) . .
O12 Mo8 O16 169.8(2) . .
O19 Mo8 O16 84.38(18) . .
O2 Mo8 O16 79.99(17) . .
O18 Mo8 O16 73.41(16) . .
O21 Mo8 O16 80.97(17) . .
O12 Mo8 Mo3 100.30(17) . .
O19 Mo8 Mo3 47.82(14) . .
O2 Mo8 Mo3 48.86(12) . .
O18 Mo8 Mo3 134.83(12) . .
O21 Mo8 Mo3 134.61(14) . .
O16 Mo8 Mo3 88.82(11) . .
O44 Mo9 O26 105.4(2) . .
O44 Mo9 O13 101.5(2) . .
O26 Mo9 O13 94.91(18) . .
O44 Mo9 O40 96.5(2) . .
O26 Mo9 O40 88.5(2) . .
O13 Mo9 O40 159.98(19) . .
O44 Mo9 O6 98.3(2) . .
O26 Mo9 O6 155.48(18) . .
O13 Mo9 O6 86.20(18) . .
O40 Mo9 O6 82.7(2) . .
O44 Mo9 O15 171.5(2) . .
O26 Mo9 O15 82.79(17) . .
O13 Mo9 O15 79.66(16) . .
O40 Mo9 O15 81.22(17) . .
O6 Mo9 O15 73.29(16) . .
O44 Mo9 Mo11 99.56(17) . .
O26 Mo9 Mo11 47.98(14) . .
O13 Mo9 Mo11 48.70(13) . .
O40 Mo9 Mo11 136.23(15) . .
O6 Mo9 Mo11 133.91(13) . .
O15 Mo9 Mo11 87.56(11) . .
O46 Mo10 O31 105.4(2) . .
O46 Mo10 O1 102.1(2) . .
O31 Mo10 O1 95.19(18) . .
O46 Mo10 O52 97.2(2) . 3_666
O31 Mo10 O52 87.84(19) . 3_666
O1 Mo10 O52 158.90(19) . 3_666
O46 Mo10 O14 98.7(2) . .
O31 Mo10 O14 154.99(19) . .
O1 Mo10 O14 86.00(17) . .
O52 Mo10 O14 82.64(18) 3_666 .
O46 Mo10 O11 171.5(2) . 3_666
O31 Mo10 O11 82.66(18) . 3_666
O1 Mo10 O11 79.49(17) . 3_666
O52 Mo10 O11 80.20(17) 3_666 3_666
O14 Mo10 O11 72.98(16) . 3_666
O46 Mo10 Mo5 100.35(18) . .
O31 Mo10 Mo5 47.91(13) . .
O1 Mo10 Mo5 48.97(13) . .
O52 Mo10 Mo5 135.30(14) 3_666 .
O14 Mo10 Mo5 133.81(12) . .
O11 Mo10 Mo5 87.06(11) 3_666 .
O45 Mo11 O26 105.1(2) . .
O45 Mo11 O13 101.9(2) . .
O26 Mo11 O13 94.66(18) . .
O45 Mo11 O43 95.9(2) . .
O26 Mo11 O43 87.90(19) . .
O13 Mo11 O43 160.62(18) . .
O45 Mo11 O20 97.3(2) . 3_767
O26 Mo11 O20 156.71(19) . 3_767
O13 Mo11 O20 86.72(18) . 3_767
O43 Mo11 O20 83.5(2) . 3_767
O45 Mo11 O5 170.3(2) . 3_767
O26 Mo11 O5 83.42(17) . 3_767
O13 Mo11 O5 81.69(16) . 3_767
O43 Mo11 O5 79.52(17) . 3_767
O20 Mo11 O5 73.76(16) 3_767 3_767
O45 Mo11 Mo9 99.64(17) . .
O26 Mo11 Mo9 47.85(13) . .
O13 Mo11 Mo9 48.58(13) . .
O43 Mo11 Mo9 135.52(14) . .
O20 Mo11 Mo9 134.53(14) 3_767 .
O5 Mo11 Mo9 89.53(11) 3_767 .
O32 Mo12 O8 105.6(2) . .
O32 Mo12 O9 101.9(2) . .
O8 Mo12 O9 95.86(18) . .
O32 Mo12 O54 97.5(2) . .
O8 Mo12 O54 85.87(19) . .
O9 Mo12 O54 159.26(18) . .
O32 Mo12 O10 97.8(2) . .
O8 Mo12 O10 155.60(18) . .
O9 Mo12 O10 86.01(17) . .
O54 Mo12 O10 84.15(18) . .
O32 Mo12 O22 170.4(2) . .
O8 Mo12 O22 83.00(17) . .
O9 Mo12 O22 81.12(16) . .
O54 Mo12 O22 78.59(17) . .
O10 Mo12 O22 73.23(16) . .
O32 Mo12 Mo2 100.23(17) . .
O8 Mo12 Mo2 48.31(13) . .
O9 Mo12 Mo2 49.29(13) . .
O54 Mo12 Mo2 133.79(14) . .
O10 Mo12 Mo2 134.29(12) . .
O22 Mo12 Mo2 88.67(11) . .
O13 Zn1 O13 180.0 . 3_767
O13 Zn1 O3 83.57(16) . 3_767
O13 Zn1 O3 96.43(16) 3_767 3_767
O13 Zn1 O3 96.43(16) . .
O13 Zn1 O3 83.57(16) 3_767 .
O3 Zn1 O3 180.0(2) 3_767 .
O13 Zn1 O2 95.67(16) . 3_767
O13 Zn1 O2 84.33(16) 3_767 3_767
O3 Zn1 O2 85.56(16) 3_767 3_767
O3 Zn1 O2 94.45(16) . 3_767
O13 Zn1 O2 84.33(16) . .
O13 Zn1 O2 95.67(16) 3_767 .
O3 Zn1 O2 94.45(16) 3_767 .
O3 Zn1 O2 85.55(16) . .
O2 Zn1 O2 180.0 3_767 .
O4 Zn2 O4 180.0 . 3_666
O4 Zn2 O1 96.74(16) . 3_666
O4 Zn2 O1 83.26(16) 3_666 3_666
O4 Zn2 O1 83.27(16) . .
O4 Zn2 O1 96.73(16) 3_666 .
O1 Zn2 O1 180.0 3_666 .
O4 Zn2 O9 85.27(16) . .
O4 Zn2 O9 94.73(16) 3_666 .
O1 Zn2 O9 84.99(16) 3_666 .
O1 Zn2 O9 95.01(16) . .
O4 Zn2 O9 94.73(16) . 3_666
O4 Zn2 O9 85.27(16) 3_666 3_666
O1 Zn2 O9 95.01(16) 3_666 3_666
O1 Zn2 O9 84.99(16) . 3_666
O9 Zn2 O9 180.0 . 3_666
O11 P1 O59 107.5(3) 3_666 .
O11 P1 O17 109.3(2) 3_666 .
O59 P1 O17 110.4(3) . .
O11 P1 O22 109.5(3) 3_666 .
O59 P1 O22 111.6(3) . .
O17 P1 O22 108.5(2) . .
O60 P2 O24 110.2(3) . 3_666
O60 P2 O30 110.9(3) . .
O24 P2 O30 113.3(3) 3_666 .
O60 P2 O61 108.4(3) . .
O24 P2 O61 104.5(3) 3_666 .
O30 P2 O61 109.4(3) . .
O54 P3 O53 107.6(3) . .
O54 P3 O28 113.4(3) . .
O53 P3 O28 110.7(3) . .
O54 P3 O55 109.2(3) . .
O53 P3 O55 106.5(3) . .
O28 P3 O55 109.2(3) . .
O36 P4 O15 110.5(3) . .
O36 P4 O16 107.2(3) . 3_767
O15 P4 O16 109.8(3) . 3_767
O36 P4 O5 111.0(3) . 3_767
O15 P4 O5 108.4(3) . 3_767
O16 P4 O5 109.8(3) 3_767 3_767
O25 P5 O38 109.3(4) . .
O25 P5 O40 115.0(3) . .
O38 P5 O40 110.2(3) . .
O25 P5 O37 106.1(4) . .
O38 P5 O37 108.7(5) . .
O40 P5 O37 107.3(4) . .
O51 P6 O49 108.2(3) . .
O51 P6 O52 113.0(3) . .
O49 P6 O52 113.0(3) . .
O51 P6 O50 110.3(3) . .
O49 P6 O50 106.2(3) . .
O52 P6 O50 105.8(3) . .
O39 P7 O42 110.4(3) . .
O39 P7 O43 113.5(3) . .
O42 P7 O43 112.0(3) . .
O39 P7 O41 109.9(3) . .
O42 P7 O41 102.0(3) . .
O43 P7 O41 108.5(3) . .
O58 P8 O57 111.9(3) . .
O58 P8 O21 111.8(3) . 3_767
O57 P8 O21 111.8(3) . 3_767
O58 P8 O56 105.5(3) . .
O57 P8 O56 107.7(3) . .
O21 P8 O56 107.8(3) 3_767 .
Mo10 O1 Mo5 82.43(16) . .
Mo10 O1 Zn2 134.5(2) . .
Mo5 O1 Zn2 135.5(2) . .
Mo3 O2 Mo8 81.86(16) . .
Mo3 O2 Zn1 134.1(2) . .
Mo8 O2 Zn1 135.8(2) . .
Mo7 O3 Mo6 81.85(16) . .
Mo7 O3 Zn1 134.0(2) . .
Mo6 O3 Zn1 135.9(2) . .
Mo4 O4 Mo1 82.07(16) . .
Mo4 O4 Zn2 135.8(2) . .
Mo1 O4 Zn2 134.1(2) . .
P4 O5 Mo11 126.4(2) 3_767 3_767
P4 O5 Mo3 124.4(2) 3_767 .
Mo11 O5 Mo3 98.20(16) 3_767 .
Mo9 O6 Mo7 113.9(2) . .
Mo9 O6 H6D 103.4 . .
Mo7 O6 H6D 106.4 . .
Mo4 O7 Mo1 83.89(17) . .
Mo2 O8 Mo12 83.35(17) . .
Mo12 O9 Mo2 81.57(16) . .
Mo12 O9 Zn2 134.8(2) . .
Mo2 O9 Zn2 135.0(2) . .
Mo12 O10 Mo5 114.1(2) . .
Mo12 O10 H10B 109.4 . .
Mo5 O10 H10B 111.1 . .
P1 O11 Mo1 125.8(3) 3_666 .
P1 O11 Mo10 127.5(3) 3_666 3_666
Mo1 O11 Mo10 98.84(16) . 3_666
Mo9 O13 Mo11 82.72(16) . .
Mo9 O13 Zn1 135.0(2) . .
Mo11 O13 Zn1 135.0(2) . .
Mo10 O14 Mo1 114.29(19) . 3_666
Mo10 O14 H14B 115.7 . .
Mo1 O14 H14B 109.0 3_666 .
P4 O15 Mo7 124.9(2) . .
P4 O15 Mo9 127.6(3) . .
Mo7 O15 Mo9 99.01(16) . .
P4 O16 Mo8 126.8(3) 3_767 .
P4 O16 Mo6 126.0(3) 3_767 3_767
Mo8 O16 Mo6 99.98(17) . 3_767
P1 O17 Mo2 126.8(2) . .
P1 O17 Mo4 125.9(2) . 3_666
Mo2 O17 Mo4 99.42(16) . 3_666
Mo8 O18 Mo6 113.4(2) . 3_767
Mo8 O18 H18B 122.2 . .
Mo6 O18 H18B 105.3 3_767 .
Mo3 O19 Mo8 84.08(17) . .
Mo11 O20 Mo3 114.3(2) 3_767 .
Mo11 O20 H20C 112.0 3_767 .
Mo3 O20 H20C 107.0 . .
P8 O21 Mo8 134.6(3) 3_767 .
P1 O22 Mo5 124.7(2) . .
P1 O22 Mo12 126.1(2) . .
Mo5 O22 Mo12 99.11(16) . .
Mo7 O23 Mo6 84.22(17) . .
P2 O24 Mo4 136.0(3) 3_666 .
P5 O25 Mo7 136.0(3) . .
Mo9 O26 Mo11 84.16(17) . .
P3 O28 Mo5 135.4(3) . .
P2 O30 Mo2 134.7(3) . .
Mo5 O31 Mo10 84.11(17) . .
P4 O36 H36A 109.5 . .
P5 O37 H37A 109.5 . .
P7 O39 Mo3 136.6(3) . 3_767
P5 O40 Mo9 135.3(3) . .
P7 O41 H41 109.5 . .
P7 O42 H42 123.0 . .
P7 O43 Mo11 136.4(3) . .
P6 O49 Mo1 135.8(3) . .
P6 O50 H50 109.5 . .
P6 O52 Mo10 137.3(3) . 3_666
P3 O53 H53 109.5 . .
P3 O54 Mo12 137.1(3) . .
P3 O55 H55 109.5 . .
P8 O56 H56 109.5 . .
P8 O58 Mo6 139.9(3) . .
P1 O59 H59 109.5 . .
P2 O61 H61 117.9 . .
Mo4 O62 Mo2 113.1(2) 3_666 .
Mo4 O62 H62 106.9 3_666 .
Mo2 O62 H62 107.7 . .
C1 N1 C5 120.0 . .
C1 N1 H1 120.0 . .
C5 N1 H1 120.0 . .
C2 C1 N1 120.0 . .
C2 C1 H1A 120.0 . .
N1 C1 H1A 120.0 . .
C3 C2 C1 120.0 . .
C3 C2 H2 120.0 . .
C1 C2 H2 120.0 . .
C2 C3 C4 120.0 . .
C2 C3 C6 119.2(10) . .
C4 C3 C6 120.8(10) . .
C5 C4 C3 120.0 . .
C5 C4 H4 120.0 . .
C3 C4 H4 120.0 . .
C4 C5 N1 120.0 . .
C4 C5 H5 120.0 . .
N1 C5 H5 120.0 . .
C7 C6 C3 111.7(13) . .
C7 C6 H6A 109.3 . .
C3 C6 H6A 109.3 . .
C7 C6 H6B 109.3 . .
C3 C6 H6B 109.3 . .
H6A C6 H6B 107.9 . .
C8 C7 C6 117.8(13) . .
C8 C7 H7A 107.7 . .
C6 C7 H7A 107.7 . .
C8 C7 H7B 87(10) . .
C6 C7 H7B 130(10) . .
H7A C7 H7B 103.7 . .
C7 C8 C11 113.8(10) . .
C7 C8 H8A 108.8 . .
C11 C8 H8A 108.8 . .
C7 C8 H8B 108.8 . .
C11 C8 H8B 108.8 . .
H8A C8 H8B 107.7 . .
N2 C9 C10 121.6(10) . .
N2 C9 H9 119.2 . .
C10 C9 H9 119.2 . .
C9 C10 C11 119.5(11) . .
C9 C10 H10 120.2 . .
C11 C10 H10 120.2 . .
C12 C11 C10 116.8(8) . .
C12 C11 C8 120.0(11) . .
C10 C11 C8 123.1(11) . .
C13 C12 C11 120.1(10) . .
C13 C12 H12 120.0 . .
C11 C12 H12 120.0 . .
N2 C13 C12 119.3(10) . .
N2 C13 H13 120.4 . .
C12 C13 H13 120.4 . .
C15 C14 N3 122.6(15) . .
C15 C14 H14 118.7 . .
N3 C14 H14 118.7 . .
C16 C15 C14 120.5(15) . .
C16 C15 H15 119.7 . .
C14 C15 H15 119.7 . .
C15 C16 C17 116.5(15) . .
C15 C16 C19 117.7(15) . .
C17 C16 C19 125.8(13) . .
C18 C17 C16 115.5(14) . .
C18 C17 H17 122.2 . .
C16 C17 H17 122.2 . .
N3 C18 C17 133(2) . .
N3 C18 H18 113.5 . .
C17 C18 H18 113.5 . .
C16 C19 C20 113.0(11) . .
C16 C19 H19A 109.0 . .
C20 C19 H19A 109.0 . .
C16 C19 H19B 109.0 . .
C20 C19 H19B 109.0 . .
H19A C19 H19B 107.8 . .
C21 C20 C19 115.1(11) . .
C21 C20 H20A 108.5 . .
C19 C20 H20A 108.5 . .
C21 C20 H20B 108.5 . .
C19 C20 H20B 108.5 . .
H20A C20 H20B 107.5 . .
C24 C21 C20 113.7(10) . .
C24 C21 H21A 108.8 . .
C20 C21 H21A 108.8 . .
C24 C21 H21B 108.8 . .
C20 C21 H21B 108.8 . .
H21A C21 H21B 107.7 . .
C23 C22 N4 119.6(10) . .
C23 C22 H22 120.2 . .
N4 C22 H22 120.2 . .
C22 C23 C24 120.7(10) . .
C22 C23 H23 119.7 . .
C24 C23 H23 119.7 . .
C25 C24 C23 117.2(10) . .
C25 C24 C21 123.3(10) . .
C23 C24 C21 119.4(10) . .
C27 C25 C24 121.5(11) . .
C27 C25 H25 119.2 . .
C24 C25 H25 119.2 . .
C25 C27 N4 118.4(12) . .
C25 C27 H27 120.8 . .
N4 C27 H27 120.8 . .
N5 C28 C29 120.1(11) . .
N5 C28 H28 119.9 . .
C29 C28 H28 119.9 . .
C28 C29 C30 121.7(10) . .
C28 C29 H29 119.2 . .
C30 C29 H29 119.2 . .
C29 C30 C31 116.5(12) . .
C29 C30 C33 122.9(10) . .
C31 C30 C33 120.6(11) . .
C32 C31 C30 121.1(12) . .
C32 C31 H31 119.4 . .
C30 C31 H31 119.4 . .
C31 C32 N5 119.2(12) . .
C31 C32 H32 120.4 . .
N5 C32 H32 120.4 . .
C30 C33 C34 111.6(9) . .
C30 C33 H33A 109.3 . .
C34 C33 H33A 109.3 . .
C30 C33 H33B 109.3 . .
C34 C33 H33B 109.3 . .
H33A C33 H33B 108.0 . .
C33 C34 C35 112.9(10) . .
C33 C34 H34A 109.0 . .
C35 C34 H34A 109.0 . .
C33 C34 H34B 109.0 . .
C35 C34 H34B 109.0 . .
H34A C34 H34B 107.8 . .
C40 C35 C34 116.3(9) . .
C40 C35 H35A 108.2 . .
C34 C35 H35A 108.2 . .
C40 C35 H35B 108.2 . .
C34 C35 H35B 108.2 . .
H35A C35 H35B 107.4 . .
N6 C36 C37 120.7(10) . .
N6 C36 H36 119.7 . .
C37 C36 H36 119.7 . .
C40 C37 C36 122.1(10) . .
C40 C37 H37 119.0 . .
C36 C37 H37 119.0 . .
N6 C38 C39 120.0(10) . .
N6 C38 H38 120.0 . .
C39 C38 H38 120.0 . .
C38 C39 C40 122.0(11) . .
C38 C39 H39 119.0 . .
C40 C39 H39 119.0 . .
C37 C40 C39 114.7(11) . .
C37 C40 C35 124.1(10) . .
C39 C40 C35 121.2(10) . .
C9 N2 C13 122.8(9) . .
C9 N2 H2A 118.6 . .
C13 N2 H2A 118.6 . .
C18 N3 C14 111.8(18) . .
C18 N3 H3 124.1 . .
C14 N3 H3 124.1 . .
C22 N4 C27 122.6(11) . .
C22 N4 H4A 118.7 . .
C27 N4 H4A 118.7 . .
C28 N5 C32 121.2(12) . .
C28 N5 H5A 119.4 . .
C32 N5 H5A 119.4 . .
C36 N6 C38 120.4(10) . .
C36 N6 H6 119.8 . .
C38 N6 H6 119.8 . .

loop_
_geom_bond_atom_site_label_1
_geom_bond_atom_site_label_2
_geom_bond_distance
_geom_bond_site_symmetry_2
Mo1 O29 1.674(5) .
Mo1 O7 1.942(4) .
Mo1 O4 1.971(4) .
Mo1 O49 2.024(4) .
Mo1 O14 2.087(4) 3_666
Mo1 O11 2.298(4) .
Mo1 Mo4 2.5862(8) .
Mo2 O27 1.663(4) .
Mo2 O8 1.937(4) .
Mo2 O9 1.975(4) .
Mo2 O30 2.063(5) .
Mo2 O62 2.092(5) .
Mo2 O17 2.275(4) .
Mo2 Mo12 2.5769(8) .
Mo3 O35 1.671(5) .
Mo3 O19 1.924(5) .
Mo3 O2 1.965(4) .
Mo3 O39 2.076(5) 3_767
Mo3 O20 2.080(4) .
Mo3 O5 2.309(4) .
Mo3 Mo8 2.5829(8) .
Mo4 O48 1.669(4) .
Mo4 O7 1.927(4) .
Mo4 O4 1.968(4) .
Mo4 O24 2.043(5) .
Mo4 O62 2.081(4) 3_666
Mo4 O17 2.288(4) 3_666
Mo5 O47 1.659(5) .
Mo5 O31 1.939(4) .
Mo5 O1 1.977(4) .
Mo5 O28 2.079(5) .
Mo5 O10 2.091(4) .
Mo5 O22 2.297(4) .
Mo5 Mo10 2.5986(8) .
Mo6 O33 1.667(5) .
Mo6 O23 1.930(5) .
Mo6 O3 1.978(4) .
Mo6 O58 2.058(4) .
Mo6 O18 2.086(4) 3_767
Mo6 O16 2.289(4) 3_767
Mo6 Mo7 2.5848(8) .
Mo7 O34 1.678(5) .
Mo7 O23 1.924(4) .
Mo7 O3 1.968(4) .
Mo7 O25 2.062(5) .
Mo7 O6 2.112(4) .
Mo7 O15 2.279(5) .
Mo8 O12 1.666(4) .
Mo8 O19 1.933(5) .
Mo8 O2 1.977(4) .
Mo8 O18 2.085(4) .
Mo8 O21 2.096(4) .
Mo8 O16 2.261(4) .
Mo9 O44 1.673(5) .
Mo9 O26 1.939(4) .
Mo9 O13 1.967(4) .
Mo9 O40 2.054(5) .
Mo9 O6 2.061(5) .
Mo9 O15 2.321(4) .
Mo9 Mo11 2.6013(9) .
Mo10 O46 1.663(5) .
Mo10 O31 1.941(4) .
Mo10 O1 1.966(4) .
Mo10 O52 2.028(5) 3_666
Mo10 O14 2.083(4) .
Mo10 O11 2.315(4) 3_666
Mo11 O45 1.665(5) .
Mo11 O26 1.943(5) .
Mo11 O13 1.970(4) .
Mo11 O43 2.066(5) .
Mo11 O20 2.069(4) 3_767
Mo11 O5 2.301(4) 3_767
Mo12 O32 1.670(4) .
Mo12 O8 1.938(5) .
Mo12 O9 1.970(4) .
Mo12 O54 2.047(5) .
Mo12 O10 2.079(5) .
Mo12 O22 2.301(4) .
Zn1 O13 2.134(4) .
Zn1 O13 2.134(4) 3_767
Zn1 O3 2.138(4) 3_767
Zn1 O3 2.138(4) .
Zn1 O2 2.185(4) 3_767
Zn1 O2 2.185(4) .
Zn2 O4 2.121(4) .
Zn2 O4 2.121(4) 3_666
Zn2 O1 2.137(4) 3_666
Zn2 O1 2.137(4) .
Zn2 O9 2.218(4) .
Zn2 O9 2.218(4) 3_666
P1 O11 1.523(4) 3_666
P1 O59 1.531(4) .
P1 O17 1.532(4) .
P1 O22 1.533(5) .
P2 O60 1.511(5) .
P2 O24 1.515(5) 3_666
P2 O30 1.516(5) .
P2 O61 1.562(6) .
P3 O54 1.511(5) .
P3 O53 1.518(5) .
P3 O28 1.520(5) .
P3 O55 1.547(5) .
P4 O36 1.527(4) .
P4 O15 1.530(5) .
P4 O16 1.529(5) 3_767
P4 O5 1.533(5) 3_767
P5 O25 1.496(5) .
P5 O38 1.524(7) .
P5 O40 1.525(5) .
P5 O37 1.548(7) .
P6 O51 1.504(5) .
P6 O49 1.525(5) .
P6 O52 1.536(5) .
P6 O50 1.557(5) .
P7 O39 1.507(5) .
P7 O42 1.517(5) .
P7 O43 1.519(5) .
P7 O41 1.541(5) .
P8 O58 1.519(5) .
P8 O57 1.520(5) .
P8 O21 1.535(5) 3_767
P8 O56 1.565(5) .
O5 P4 1.533(5) 3_767
O5 Mo11 2.301(4) 3_767
O6 H6D 0.9300 .
O10 H10B 0.6370 .
O11 P1 1.523(4) 3_666
O11 Mo10 2.315(4) 3_666
O14 Mo1 2.087(4) 3_666
O14 H14B 0.6237 .
O16 P4 1.529(5) 3_767
O16 Mo6 2.289(4) 3_767
O17 Mo4 2.288(4) 3_666
O18 Mo6 2.086(4) 3_767
O18 H18B 0.7493 .
O20 Mo11 2.069(4) 3_767
O20 H20C 0.6782 .
O21 P8 1.535(5) 3_767
O24 P2 1.515(5) 3_666
O36 H36A 0.8200 .
O37 H37A 0.8200 .
O39 Mo3 2.076(5) 3_767
O41 H41 0.8200 .
O42 H42 0.9521 .
O50 H50 0.8200 .
O52 Mo10 2.028(5) 3_666
O53 H53 0.8200 .
O55 H55 0.8200 .
O56 H56 0.8200 .
O59 H59 0.8200 .
O61 H61 0.6336 .
O62 Mo4 2.081(4) 3_666
O62 H62 0.5972 .
N1 C1 1.3900 .
N1 C5 1.3900 .
N1 H1 0.8600 .
C1 C2 1.3900 .
C1 H1A 0.9300 .
C2 C3 1.3900 .
C2 H2 0.9300 .
C3 C4 1.3900 .
C3 C6 1.479(15) .
C4 C5 1.3900 .
C4 H4 0.9300 .
C5 H5 0.9300 .
C6 C7 1.464(9) .
C6 H6A 0.9700 .
C6 H6B 0.9700 .
C7 C8 1.440(10) .
C7 H7A 0.9700 .
C7 H7B 0.853(10) .
C8 C11 1.479(8) .
C8 H8A 0.9700 .
C8 H8B 0.9700 .
C9 N2 1.299(13) .
C9 C10 1.345(14) .
C9 H9 0.9300 .
C10 C11 1.394(13) .
C10 H10 0.9300 .
C11 C12 1.394(14) .
C12 C13 1.376(13) .
C12 H12 0.9300 .
C13 N2 1.306(13) .
C13 H13 0.9300 .
C14 C15 1.369(18) .
C14 N3 1.450(17) .
C14 H14 0.9300 .
C15 C16 1.356(16) .
C15 H15 0.9300 .
C16 C17 1.451(19) .
C16 C19 1.468(18) .
C17 C18 1.353(19) .
C17 H17 0.9300 .
C18 N3 1.215(17) .
C18 H18 0.9300 .
C19 C20 1.520(15) .
C19 H19A 0.9700 .
C19 H19B 0.9700 .
C20 C21 1.513(16) .
C20 H20A 0.9700 .
C20 H20B 0.9700 .
C21 C24 1.508(15) .
C21 H21A 0.9700 .
C21 H21B 0.9700 .
C22 C23 1.339(14) .
C22 N4 1.342(13) .
C22 H22 0.9300 .
C23 C24 1.404(14) .
C23 H23 0.9300 .
C24 C25 1.383(14) .
C25 C27 1.350(16) .
C25 H25 0.9300 .
C27 N4 1.356(14) .
C27 H27 0.9300 .
C28 N5 1.303(13) .
C28 C29 1.345(16) .
C28 H28 0.9300 .
C29 C30 1.361(14) .
C29 H29 0.9300 .
C30 C31 1.369(15) .
C30 C33 1.466(15) .
C31 C32 1.348(18) .
C31 H31 0.9300 .
C32 N5 1.345(15) .
C32 H32 0.9300 .
C33 C34 1.495(15) .
C33 H33A 0.9700 .
C33 H33B 0.9700 .
C34 C35 1.524(15) .
C34 H34A 0.9700 .
C34 H34B 0.9700 .
C35 C40 1.482(15) .
C35 H35A 0.9700 .
C35 H35B 0.9700 .
C36 N6 1.311(13) .
C36 C37 1.369(15) .
C36 H36 0.9300 .
C37 C40 1.358(14) .
C37 H37 0.9300 .
C38 N6 1.320(13) .
C38 C39 1.364(15) .
C38 H38 0.9300 .
C39 C40 1.386(14) .
C39 H39 0.9300 .
N2 H2A 0.8600 .
N3 H3 0.8600 .
N4 H4A 0.8600 .
N5 H5A 0.8600 .
N6 H6 0.8600 .
